data_7157856
loop_
_publ_author_name
'Guo, Xing'
'Chen, Xuling'
'Cheng, Yuyu'
'Chang, Xiaoyong'
'Li, Xuechen'
'Li, Pengfei'

_publ_section_title
;
 Organocatalytic enantioselective [2 + 4]-annulation of \g-substituted
 allenoates with <i>N</i>-acyldiazenes for the synthesis of optically
 active 1,3,4-oxadiazines.
;
_journal_issue 8
_journal_name_full 'Organic &amp; biomolecular chemistry'
_journal_page_first 1727
_journal_page_last 1731
_journal_paper_doi 10.1039/d0ob02508a
_journal_volume 19
_journal_year 2021
_chemical_formula_moiety 'C30 H34 N2 O3'
_chemical_formula_sum 'C30 H34 N2 O3'
_chemical_formula_weight 470.59
_space_group_crystal_system monoclinic
_space_group_IT_number 14
_space_group_name_Hall '-P 2yn'
_space_group_name_H-M_alt 'P 1 21/n 1'
_atom_sites_solution_hydrogens geom
_atom_sites_solution_primary dual
_audit_creation_date 2020-11-04
_audit_creation_method
;
Olex2 1.2
(compiled 2018.05.29 svn.r3508 for OlexSys, GUI svn.r5506)
;
_audit_update_record
;
2020-11-26 deposited with the CCDC.	2021-01-26 downloaded from the CCDC.
;
_cell_angle_alpha 90
_cell_angle_beta 104.078(2)
_cell_angle_gamma 90
_cell_formula_units_Z 4
_cell_length_a 10.6498(4)
_cell_length_b 10.9500(4)
_cell_length_c 21.8176(8)
_cell_measurement_reflns_used 9850
_cell_measurement_temperature 100
_cell_measurement_theta_max 68.35
_cell_measurement_theta_min 4.18
_cell_volume 2467.85(16)
_computing_cell_refinement 'SAINT V8.40A (?, 2016)'
_computing_data_reduction 'SAINT V8.40A (?, 2016)'
_computing_molecular_graphics 'Olex2 (Dolomanov et al., 2009)'
_computing_publication_material 'Olex2 (Dolomanov et al., 2009)'
_computing_structure_refinement 'ShelXL (Sheldrick, 2015)'
_computing_structure_solution 'ShelXT (Sheldrick, 2015)'
_diffrn_ambient_temperature 100
_diffrn_detector 'Bruker PHOTON 100 area detector'
_diffrn_detector_area_resol_mean 7.9
_diffrn_detector_type 'CMOS area detector'
_diffrn_measured_fraction_theta_full 0.999
_diffrn_measured_fraction_theta_max 0.998
_diffrn_measurement_device 'three-circle diffractometer'
_diffrn_measurement_device_type 'Bruker D8 VENTURE'
_diffrn_measurement_method '\f and \w scans'
_diffrn_radiation_monochromator 'mirror optics'
_diffrn_radiation_probe x-ray
_diffrn_radiation_type CuK\a
_diffrn_radiation_wavelength 1.54178
_diffrn_reflns_av_R_equivalents 0.0322
_diffrn_reflns_av_unetI/netI 0.0216
_diffrn_reflns_Laue_measured_fraction_full 0.999
_diffrn_reflns_Laue_measured_fraction_max 0.998
_diffrn_reflns_limit_h_max 12
_diffrn_reflns_limit_h_min -12
_diffrn_reflns_limit_k_max 13
_diffrn_reflns_limit_k_min -13
_diffrn_reflns_limit_l_max 26
_diffrn_reflns_limit_l_min -20
_diffrn_reflns_number 23342
_diffrn_reflns_point_group_measured_fraction_full 0.999
_diffrn_reflns_point_group_measured_fraction_max 0.998
_diffrn_reflns_theta_full 67.679
_diffrn_reflns_theta_max 68.340
_diffrn_reflns_theta_min 4.178
_diffrn_source 'microfocus sealed X-ray tube'
_diffrn_source_type 'Incoatec I\ms'
_diffrn_standards_number 0
_exptl_absorpt_coefficient_mu 0.645
_exptl_absorpt_correction_T_max 0.7531
_exptl_absorpt_correction_T_min 0.6650
_exptl_absorpt_correction_type multi-scan
_exptl_absorpt_process_details
'SADABS-2016/2 (Bruker,2016/2) was used for absorption correction. wR2(int) was 0.0830 before and 0.0463 after correction. The Ratio of minimum to maximum transmission is 0.8830. The \l/2 correction factor is Not present.'
_exptl_crystal_colour colourless
_exptl_crystal_colour_primary colourless
_exptl_crystal_density_diffrn 1.267
_exptl_crystal_description block
_exptl_crystal_F_000 1008
_exptl_crystal_size_max 0.35
_exptl_crystal_size_mid 0.28
_exptl_crystal_size_min 0.21
_refine_diff_density_max 0.224
_refine_diff_density_min -0.195
_refine_diff_density_rms 0.035
_refine_ls_extinction_coef 0.00096(10)
_refine_ls_extinction_expression Fc^*^=kFc[1+0.001xFc^2^\l^3^/sin(2\q)]^-1/4^
_refine_ls_extinction_method 'SHELXL-2018/3 (Sheldrick 2018)'
_refine_ls_goodness_of_fit_ref 1.030
_refine_ls_hydrogen_treatment constr
_refine_ls_matrix_type full
_refine_ls_number_parameters 318
_refine_ls_number_reflns 4523
_refine_ls_number_restraints 0
_refine_ls_restrained_S_all 1.030
_refine_ls_R_factor_all 0.0389
_refine_ls_R_factor_gt 0.0359
_refine_ls_shift/su_max 0.001
_refine_ls_shift/su_mean 0.000
_refine_ls_structure_factor_coef Fsqd
_refine_ls_weighting_details 'w=1/[\s^2^(Fo^2^)+(0.0298P)^2^+1.2172P] where P=(Fo^2^+2Fc^2^)/3'
_refine_ls_weighting_scheme calc
_refine_ls_wR_factor_gt 0.0848
_refine_ls_wR_factor_ref 0.0864
_reflns_Friedel_coverage 0.000
_reflns_number_gt 4222
_reflns_number_total 4523
_reflns_threshold_expression 'I > 2\s(I)'
_cod_data_source_file d0ob02508a2.cif
_cod_data_source_block cxy3100_0m
_cod_depositor_comments 'Adding full bibliography for 7157855--7157856.cif.'
_cod_database_code 7157856
_shelx_shelxl_version_number 2018/3
_shelx_space_group_comment
;
The symmetry employed for this shelxl refinement is uniquely defined
by the following loop, which should always be used as a source of
symmetry information in preference to the above space-group names.
They are only intended as comments.
;
_olex2_refinement_description
;
1. Fixed Uiso
 At 1.2 times of:
  All C(H) groups, All C(H,H) groups
 At 1.5 times of:
  All C(H,H,H) groups
2.a Ternary CH refined with riding coordinates:
 C2(H2), C6(H6), C13(H13), C15(H15)
2.b Secondary CH2 refined with riding coordinates:
 C1(H1A,H1B), C3(H3A,H3B), C7(H7A,H7B), C12(H12A,H12B), C14(H14A,H14B),
 C16(H16A,H16B), C17(H17A,H17B), C29(H29A,H29B)
2.c Aromatic/amide H refined with riding coordinates:
 C9(H9), C10(H10), C11(H11), C20(H20), C21(H21), C22(H22), C23(H23), C24(H24),
 C25(H25), C26(H26), C27(H27)
2.d Idealised Me refined as rotating group:
 C30(H30A,H30B,H30C)
;
_olex2_submission_special_instructions 'No special instructions were received'

loop_
_space_group_symop_operation_xyz
'x, y, z'
'-x+1/2, y+1/2, -z+1/2'
'-x, -y, -z'
'x-1/2, -y-1/2, z-1/2'

loop_
_atom_site_label
_atom_site_type_symbol
_atom_site_fract_x
_atom_site_fract_y
_atom_site_fract_z
_atom_site_U_iso_or_equiv
_atom_site_adp_type
_atom_site_occupancy
_atom_site_site_symmetry_order
_atom_site_calc_flag
_atom_site_refinement_flags_posn
_atom_site_refinement_flags_adp
_atom_site_refinement_flags_occupancy
_atom_site_disorder_assembly
_atom_site_disorder_group
O1 O 0.49171(8) 0.59137(8) 0.63362(4) 0.02183(19) Uani 1 1 d . . . . .
O2 O 0.28610(9) 0.74769(8) 0.59502(4) 0.0266(2) Uani 1 1 d . . . . .
O3 O 0.18981(9) 0.78478(9) 0.67402(5) 0.0311(2) Uani 1 1 d . . . . .
N1 N 0.58035(10) 0.39707(9) 0.62401(5) 0.0213(2) Uani 1 1 d . . . . .
N2 N 0.49637(10) 0.34842(9) 0.65756(5) 0.0211(2) Uani 1 1 d . . . . .
C1 C 0.94084(12) 0.60660(12) 0.57447(7) 0.0275(3) Uani 1 1 d . . . . .
H1A H 0.983412 0.540539 0.603050 0.033 Uiso 1 1 calc R . . . .
H1B H 1.007383 0.647669 0.557041 0.033 Uiso 1 1 calc R . . . .
C2 C 0.83571(13) 0.55252(13) 0.52055(7) 0.0297(3) Uani 1 1 d . . . . .
H2 H 0.875862 0.493033 0.496201 0.036 Uiso 1 1 calc R . . . .
C3 C 0.73406(12) 0.48670(12) 0.54777(6) 0.0255(3) Uani 1 1 d . . . . .
H3A H 0.775615 0.419440 0.575783 0.031 Uiso 1 1 calc R . . . .
H3B H 0.666628 0.451007 0.512956 0.031 Uiso 1 1 calc R . . . .
C4 C 0.67162(11) 0.57719(11) 0.58536(6) 0.0203(3) Uani 1 1 d . . . . .
C5 C 0.57668(11) 0.51185(11) 0.61510(5) 0.0199(2) Uani 1 1 d . . . . .
C6 C 0.46615(12) 0.42990(11) 0.70500(6) 0.0207(3) Uani 1 1 d . . . . .
H6 H 0.396064 0.392247 0.722024 0.025 Uiso 1 1 calc R . . . .
C7 C 0.58562(12) 0.45418(12) 0.76059(6) 0.0241(3) Uani 1 1 d . . . . .
H7A H 0.606331 0.379487 0.786657 0.029 Uiso 1 1 calc R . . . .
H7B H 0.661324 0.474196 0.743626 0.029 Uiso 1 1 calc R . . . .
C8 C 0.56001(12) 0.55797(12) 0.80114(6) 0.0241(3) Uani 1 1 d . . . . .
C9 C 0.60975(14) 0.67340(13) 0.79534(6) 0.0304(3) Uani 1 1 d . . . . .
H9 H 0.667999 0.684652 0.769034 0.036 Uiso 1 1 calc R . . . .
C10 C 0.57576(17) 0.77212(14) 0.82726(7) 0.0401(4) Uani 1 1 d . . . . .
H10 H 0.610417 0.850609 0.822728 0.048 Uiso 1 1 calc R . . . .
C11 C 0.49155(19) 0.75688(15) 0.86572(8) 0.0482(4) Uani 1 1 d . . . . .
H11 H 0.467293 0.824836 0.887347 0.058 Uiso 1 1 calc R . . . .
C12 C 0.77075(14) 0.65496(14) 0.47668(6) 0.0345(3) Uani 1 1 d . . . . .
H12A H 0.703532 0.620311 0.441430 0.041 Uiso 1 1 calc R . . . .
H12B H 0.835779 0.696993 0.458596 0.041 Uiso 1 1 calc R . . . .
C13 C 0.70903(13) 0.74634(13) 0.51354(6) 0.0298(3) Uani 1 1 d . . . . .
H13 H 0.666687 0.813202 0.484579 0.036 Uiso 1 1 calc R . . . .
C14 C 0.81471(12) 0.80056(12) 0.56694(6) 0.0270(3) Uani 1 1 d . . . . .
H14A H 0.879892 0.842838 0.549060 0.032 Uiso 1 1 calc R . . . .
H14B H 0.776271 0.861095 0.590743 0.032 Uiso 1 1 calc R . . . .
C15 C 0.87975(12) 0.69863(12) 0.61133(6) 0.0236(3) Uani 1 1 d . . . . .
H15 H 0.948370 0.734250 0.646420 0.028 Uiso 1 1 calc R . . . .
C16 C 0.77812(12) 0.63392(11) 0.63886(6) 0.0217(3) Uani 1 1 d . . . . .
H16A H 0.738652 0.693247 0.662869 0.026 Uiso 1 1 calc R . . . .
H16B H 0.820231 0.568994 0.668347 0.026 Uiso 1 1 calc R . . . .
C17 C 0.60708(12) 0.68143(12) 0.54101(6) 0.0254(3) Uani 1 1 d . . . . .
H17A H 0.538102 0.647649 0.506269 0.031 Uiso 1 1 calc R . . . .
H17B H 0.567040 0.740629 0.564833 0.031 Uiso 1 1 calc R . . . .
C18 C 0.41559(11) 0.54501(11) 0.67039(5) 0.0196(2) Uani 1 1 d . . . . .
C19 C 0.50344(11) 0.22062(11) 0.66576(6) 0.0209(3) Uani 1 1 d . . . . .
C20 C 0.56107(13) 0.14963(12) 0.62714(7) 0.0297(3) Uani 1 1 d . . . . .
H20 H 0.597717 0.187745 0.596431 0.036 Uiso 1 1 calc R . . . .
C21 C 0.56510(14) 0.02401(13) 0.63336(7) 0.0344(3) Uani 1 1 d . . . . .
H21 H 0.604793 -0.023239 0.606758 0.041 Uiso 1 1 calc R . . . .
C22 C 0.51250(13) -0.03434(12) 0.67753(7) 0.0320(3) Uani 1 1 d . . . . .
H22 H 0.516419 -0.120685 0.681799 0.038 Uiso 1 1 calc R . . . .
C23 C 0.45413(14) 0.03611(13) 0.71527(7) 0.0316(3) Uani 1 1 d . . . . .
H23 H 0.416905 -0.002773 0.745560 0.038 Uiso 1 1 calc R . . . .
C24 C 0.44866(13) 0.16230(12) 0.70994(6) 0.0269(3) Uani 1 1 d . . . . .
H24 H 0.407752 0.208960 0.736270 0.032 Uiso 1 1 calc R . . . .
C25 C 0.44261(18) 0.64198(15) 0.87260(8) 0.0453(4) Uani 1 1 d . . . . .
H25 H 0.385353 0.631027 0.899426 0.054 Uiso 1 1 calc R . . . .
C26 C 0.47652(15) 0.54301(13) 0.84067(6) 0.0324(3) Uani 1 1 d . . . . .
H26 H 0.442621 0.464432 0.845765 0.039 Uiso 1 1 calc R . . . .
C27 C 0.31091(12) 0.60423(12) 0.67769(6) 0.0228(3) Uani 1 1 d . . . . .
H27 H 0.264828 0.565885 0.704613 0.027 Uiso 1 1 calc R . . . .
C28 C 0.25710(11) 0.72065(12) 0.64979(6) 0.0229(3) Uani 1 1 d . . . . .
C29 C 0.23048(13) 0.86051(12) 0.56504(6) 0.0291(3) Uani 1 1 d . . . . .
H29A H 0.260505 0.930956 0.593242 0.035 Uiso 1 1 calc R . . . .
H29B H 0.134796 0.857136 0.555633 0.035 Uiso 1 1 calc R . . . .
C30 C 0.27463(16) 0.87320(14) 0.50504(7) 0.0392(4) Uani 1 1 d . . . . .
H30A H 0.369156 0.880450 0.515167 0.059 Uiso 1 1 calc GR . . . .
H30B H 0.235643 0.946366 0.482290 0.059 Uiso 1 1 calc GR . . . .
H30C H 0.247901 0.801052 0.478489 0.059 Uiso 1 1 calc GR . . . .

loop_
_atom_site_aniso_label
_atom_site_aniso_U_11
_atom_site_aniso_U_22
_atom_site_aniso_U_33
_atom_site_aniso_U_23
_atom_site_aniso_U_13
_atom_site_aniso_U_12
O1 0.0215(4) 0.0196(4) 0.0277(4) 0.0031(3) 0.0123(3) 0.0033(3)
O2 0.0293(5) 0.0230(5) 0.0301(5) 0.0063(4) 0.0122(4) 0.0082(4)
O3 0.0292(5) 0.0293(5) 0.0394(5) 0.0039(4) 0.0171(4) 0.0096(4)
N1 0.0223(5) 0.0211(5) 0.0225(5) -0.0006(4) 0.0095(4) -0.0006(4)
N2 0.0249(5) 0.0184(5) 0.0233(5) -0.0004(4) 0.0120(4) 0.0000(4)
C1 0.0215(6) 0.0244(7) 0.0400(7) -0.0019(6) 0.0142(5) 0.0006(5)
C2 0.0307(7) 0.0287(7) 0.0360(7) -0.0103(6) 0.0207(6) -0.0051(6)
C3 0.0268(6) 0.0228(6) 0.0305(7) -0.0065(5) 0.0137(5) -0.0032(5)
C4 0.0201(6) 0.0193(6) 0.0234(6) -0.0003(5) 0.0088(5) 0.0007(5)
C5 0.0190(6) 0.0204(6) 0.0209(6) -0.0016(5) 0.0059(4) 0.0025(5)
C6 0.0239(6) 0.0183(6) 0.0223(6) -0.0009(5) 0.0104(5) 0.0008(5)
C7 0.0272(6) 0.0223(6) 0.0227(6) 0.0025(5) 0.0061(5) 0.0029(5)
C8 0.0276(6) 0.0238(6) 0.0202(6) 0.0001(5) 0.0043(5) -0.0012(5)
C9 0.0378(7) 0.0301(7) 0.0246(6) -0.0014(5) 0.0104(6) -0.0097(6)
C10 0.0607(10) 0.0248(7) 0.0386(8) -0.0062(6) 0.0197(7) -0.0161(7)
C11 0.0743(12) 0.0286(8) 0.0527(10) -0.0175(7) 0.0368(9) -0.0136(8)
C12 0.0356(7) 0.0455(9) 0.0258(7) -0.0006(6) 0.0141(6) -0.0123(6)
C13 0.0269(7) 0.0316(7) 0.0316(7) 0.0117(6) 0.0085(5) -0.0001(6)
C14 0.0256(6) 0.0205(6) 0.0384(7) 0.0017(5) 0.0149(5) 0.0000(5)
C15 0.0208(6) 0.0222(6) 0.0285(6) -0.0034(5) 0.0073(5) -0.0008(5)
C16 0.0226(6) 0.0202(6) 0.0235(6) -0.0013(5) 0.0077(5) 0.0020(5)
C17 0.0216(6) 0.0277(7) 0.0272(6) 0.0061(5) 0.0063(5) 0.0006(5)
C18 0.0208(6) 0.0197(6) 0.0192(6) -0.0014(5) 0.0068(5) -0.0021(5)
C19 0.0192(6) 0.0184(6) 0.0239(6) -0.0008(5) 0.0028(5) -0.0003(5)
C20 0.0324(7) 0.0233(7) 0.0386(7) -0.0010(6) 0.0190(6) 0.0002(5)
C21 0.0346(7) 0.0233(7) 0.0507(9) -0.0066(6) 0.0204(7) 0.0023(6)
C22 0.0313(7) 0.0176(6) 0.0471(8) 0.0004(6) 0.0095(6) -0.0005(5)
C23 0.0370(7) 0.0244(7) 0.0360(7) 0.0028(6) 0.0139(6) -0.0034(6)
C24 0.0317(7) 0.0228(6) 0.0286(6) -0.0017(5) 0.0120(5) -0.0010(5)
C25 0.0640(11) 0.0348(8) 0.0497(9) -0.0153(7) 0.0384(8) -0.0169(8)
C26 0.0453(8) 0.0237(7) 0.0327(7) -0.0047(6) 0.0184(6) -0.0107(6)
C27 0.0218(6) 0.0233(6) 0.0253(6) 0.0016(5) 0.0098(5) -0.0002(5)
C28 0.0178(6) 0.0242(6) 0.0280(6) -0.0001(5) 0.0081(5) 0.0006(5)
C29 0.0299(7) 0.0229(7) 0.0352(7) 0.0073(5) 0.0096(6) 0.0080(5)
C30 0.0515(9) 0.0318(8) 0.0371(8) 0.0114(6) 0.0159(7) 0.0112(7)

loop_
_atom_type_symbol
_atom_type_description
_atom_type_scat_dispersion_real
_atom_type_scat_dispersion_imag
_atom_type_scat_source
C C 0.0181 0.0091 'International Tables Vol C Tables 4.2.6.8 and 6.1.1.4'
H H 0.0000 0.0000 'International Tables Vol C Tables 4.2.6.8 and 6.1.1.4'
N N 0.0311 0.0180 'International Tables Vol C Tables 4.2.6.8 and 6.1.1.4'
O O 0.0492 0.0322 'International Tables Vol C Tables 4.2.6.8 and 6.1.1.4'

loop_
_geom_angle_atom_site_label_1
_geom_angle_atom_site_label_2
_geom_angle_atom_site_label_3
_geom_angle
_geom_angle_site_symmetry_1
_geom_angle_site_symmetry_3
_geom_angle_publ_flag
C18 O1 C5 117.37(9) . . ?
C28 O2 C29 115.61(10) . . ?
C5 N1 N2 117.33(10) . . ?
N1 N2 C6 114.79(9) . . ?
N1 N2 C19 115.16(9) . . ?
C19 N2 C6 122.03(10) . . ?
H1A C1 H1B 108.2 . . ?
C2 C1 H1A 109.8 . . ?
C2 C1 H1B 109.8 . . ?
C15 C1 H1A 109.8 . . ?
C15 C1 H1B 109.8 . . ?
C15 C1 C2 109.48(10) . . ?
C1 C2 H2 109.4 . . ?
C1 C2 C3 109.68(11) . . ?
C3 C2 H2 109.4 . . ?
C12 C2 C1 109.42(11) . . ?
C12 C2 H2 109.4 . . ?
C12 C2 C3 109.44(11) . . ?
C2 C3 H3A 109.7 . . ?
C2 C3 H3B 109.7 . . ?
C2 C3 C4 109.94(10) . . ?
H3A C3 H3B 108.2 . . ?
C4 C3 H3A 109.7 . . ?
C4 C3 H3B 109.7 . . ?
C3 C4 C16 109.19(10) . . ?
C3 C4 C17 109.04(10) . . ?
C5 C4 C3 110.25(10) . . ?
C5 C4 C16 108.14(9) . . ?
C5 C4 C17 112.17(10) . . ?
C17 C4 C16 107.98(10) . . ?
O1 C5 C4 112.41(10) . . ?
N1 C5 O1 125.10(11) . . ?
N1 C5 C4 122.42(10) . . ?
N2 C6 H6 108.9 . . ?
N2 C6 C7 112.23(10) . . ?
N2 C6 C18 105.70(9) . . ?
C7 C6 H6 108.9 . . ?
C18 C6 H6 108.9 . . ?
C18 C6 C7 112.02(10) . . ?
C6 C7 H7A 109.5 . . ?
C6 C7 H7B 109.5 . . ?
H7A C7 H7B 108.0 . . ?
C8 C7 C6 110.93(10) . . ?
C8 C7 H7A 109.5 . . ?
C8 C7 H7B 109.5 . . ?
C9 C8 C7 120.41(11) . . ?
C9 C8 C26 118.65(12) . . ?
C26 C8 C7 120.67(12) . . ?
C8 C9 H9 119.5 . . ?
C10 C9 C8 120.93(13) . . ?
C10 C9 H9 119.5 . . ?
C9 C10 H10 120.0 . . ?
C11 C10 C9 120.07(14) . . ?
C11 C10 H10 120.0 . . ?
C10 C11 H11 120.2 . . ?
C10 C11 C25 119.59(14) . . ?
C25 C11 H11 120.2 . . ?
C2 C12 H12A 109.7 . . ?
C2 C12 H12B 109.7 . . ?
C2 C12 C13 109.78(11) . . ?
H12A C12 H12B 108.2 . . ?
C13 C12 H12A 109.7 . . ?
C13 C12 H12B 109.7 . . ?
C12 C13 H13 109.4 . . ?
C12 C13 C14 108.90(11) . . ?
C12 C13 C17 109.72(11) . . ?
C14 C13 H13 109.4 . . ?
C14 C13 C17 109.97(11) . . ?
C17 C13 H13 109.4 . . ?
C13 C14 H14A 109.8 . . ?
C13 C14 H14B 109.8 . . ?
H14A C14 H14B 108.2 . . ?
C15 C14 C13 109.59(11) . . ?
C15 C14 H14A 109.8 . . ?
C15 C14 H14B 109.8 . . ?
C1 C15 H15 109.5 . . ?
C1 C15 C16 109.42(10) . . ?
C14 C15 C1 109.45(11) . . ?
C14 C15 H15 109.5 . . ?
C14 C15 C16 109.35(10) . . ?
C16 C15 H15 109.5 . . ?
C4 C16 H16A 109.6 . . ?
C4 C16 H16B 109.6 . . ?
C15 C16 C4 110.37(10) . . ?
C15 C16 H16A 109.6 . . ?
C15 C16 H16B 109.6 . . ?
H16A C16 H16B 108.1 . . ?
C4 C17 H17A 109.7 . . ?
C4 C17 H17B 109.7 . . ?
C13 C17 C4 109.71(10) . . ?
C13 C17 H17A 109.7 . . ?
C13 C17 H17B 109.7 . . ?
H17A C17 H17B 108.2 . . ?
O1 C18 C6 114.53(10) . . ?
C27 C18 O1 121.43(11) . . ?
C27 C18 C6 123.85(11) . . ?
C20 C19 N2 119.63(11) . . ?
C20 C19 C24 118.78(12) . . ?
C24 C19 N2 121.53(11) . . ?
C19 C20 H20 119.9 . . ?
C21 C20 C19 120.23(13) . . ?
C21 C20 H20 119.9 . . ?
C20 C21 H21 119.3 . . ?
C20 C21 C22 121.34(13) . . ?
C22 C21 H21 119.3 . . ?
C21 C22 H22 120.8 . . ?
C23 C22 C21 118.33(12) . . ?
C23 C22 H22 120.8 . . ?
C22 C23 H23 119.3 . . ?
C22 C23 C24 121.48(13) . . ?
C24 C23 H23 119.3 . . ?
C19 C24 H24 120.1 . . ?
C23 C24 C19 119.83(12) . . ?
C23 C24 H24 120.1 . . ?
C11 C25 H25 119.8 . . ?
C26 C25 C11 120.43(14) . . ?
C26 C25 H25 119.8 . . ?
C8 C26 H26 119.8 . . ?
C25 C26 C8 120.31(13) . . ?
C25 C26 H26 119.8 . . ?
C18 C27 H27 115.6 . . ?
C18 C27 C28 128.82(11) . . ?
C28 C27 H27 115.6 . . ?
O2 C28 C27 114.26(10) . . ?
O3 C28 O2 123.39(11) . . ?
O3 C28 C27 122.33(11) . . ?
O2 C29 H29A 110.3 . . ?
O2 C29 H29B 110.3 . . ?
O2 C29 C30 106.92(11) . . ?
H29A C29 H29B 108.6 . . ?
C30 C29 H29A 110.3 . . ?
C30 C29 H29B 110.3 . . ?
C29 C30 H30A 109.5 . . ?
C29 C30 H30B 109.5 . . ?
C29 C30 H30C 109.5 . . ?
H30A C30 H30B 109.5 . . ?
H30A C30 H30C 109.5 . . ?
H30B C30 H30C 109.5 . . ?

loop_
_geom_bond_atom_site_label_1
_geom_bond_atom_site_label_2
_geom_bond_distance
_geom_bond_site_symmetry_2
_geom_bond_publ_flag
O1 C5 1.3850(14) . ?
O1 C18 1.3693(14) . ?
O2 C28 1.3380(15) . ?
O2 C29 1.4548(15) . ?
O3 C28 1.2126(15) . ?
N1 N2 1.3921(14) . ?
N1 C5 1.2710(16) . ?
N2 C6 1.4605(15) . ?
N2 C19 1.4105(16) . ?
C1 H1A 0.9900 . ?
C1 H1B 0.9900 . ?
C1 C2 1.5321(19) . ?
C1 C15 1.5298(17) . ?
C2 H2 1.0000 . ?
C2 C3 1.5352(17) . ?
C2 C12 1.527(2) . ?
C3 H3A 0.9900 . ?
C3 H3B 0.9900 . ?
C3 C4 1.5369(16) . ?
C4 C5 1.5080(16) . ?
C4 C16 1.5462(17) . ?
C4 C17 1.5454(17) . ?
C6 H6 1.0000 . ?
C6 C7 1.5524(17) . ?
C6 C18 1.5003(17) . ?
C7 H7A 0.9900 . ?
C7 H7B 0.9900 . ?
C7 C8 1.5053(17) . ?
C8 C9 1.3881(19) . ?
C8 C26 1.3909(18) . ?
C9 H9 0.9500 . ?
C9 C10 1.381(2) . ?
C10 H10 0.9500 . ?
C10 C11 1.379(2) . ?
C11 H11 0.9500 . ?
C11 C25 1.384(2) . ?
C12 H12A 0.9900 . ?
C12 H12B 0.9900 . ?
C12 C13 1.529(2) . ?
C13 H13 1.0000 . ?
C13 C14 1.5293(19) . ?
C13 C17 1.5361(17) . ?
C14 H14A 0.9900 . ?
C14 H14B 0.9900 . ?
C14 C15 1.5288(18) . ?
C15 H15 1.0000 . ?
C15 C16 1.5332(17) . ?
C16 H16A 0.9900 . ?
C16 H16B 0.9900 . ?
C17 H17A 0.9900 . ?
C17 H17B 0.9900 . ?
C18 C27 1.3322(17) . ?
C19 C20 1.3938(18) . ?
C19 C24 1.3967(18) . ?
C20 H20 0.9500 . ?
C20 C21 1.382(2) . ?
C21 H21 0.9500 . ?
C21 C22 1.383(2) . ?
C22 H22 0.9500 . ?
C22 C23 1.382(2) . ?
C23 H23 0.9500 . ?
C23 C24 1.3867(19) . ?
C24 H24 0.9500 . ?
C25 H25 0.9500 . ?
C25 C26 1.383(2) . ?
C26 H26 0.9500 . ?
C27 H27 0.9500 . ?
C27 C28 1.4678(18) . ?
C29 H29A 0.9900 . ?
C29 H29B 0.9900 . ?
C29 C30 1.5012(19) . ?
C30 H30A 0.9800 . ?
C30 H30B 0.9800 . ?
C30 H30C 0.9800 . ?

loop_
_geom_torsion_atom_site_label_1
_geom_torsion_atom_site_label_2
_geom_torsion_atom_site_label_3
_geom_torsion_atom_site_label_4
_geom_torsion
_geom_torsion_site_symmetry_1
_geom_torsion_site_symmetry_2
_geom_torsion_site_symmetry_3
_geom_torsion_site_symmetry_4
_geom_torsion_publ_flag
O1 C18 C27 C28 1.0(2) . . . . ?
N1 N2 C6 C7 -67.42(13) . . . . ?
N1 N2 C6 C18 54.97(12) . . . . ?
N1 N2 C19 C20 -17.99(16) . . . . ?
N1 N2 C19 C24 164.97(11) . . . . ?
N2 N1 C5 O1 -3.12(17) . . . . ?
N2 N1 C5 C4 173.67(10) . . . . ?
N2 C6 C7 C8 167.85(10) . . . . ?
N2 C6 C18 O1 -49.83(13) . . . . ?
N2 C6 C18 C27 135.10(12) . . . . ?
N2 C19 C20 C21 -178.00(13) . . . . ?
N2 C19 C24 C23 178.01(12) . . . . ?
C1 C2 C3 C4 59.93(14) . . . . ?
C1 C2 C12 C13 -60.14(14) . . . . ?
C1 C15 C16 C4 -59.43(13) . . . . ?
C2 C1 C15 C14 -59.65(14) . . . . ?
C2 C1 C15 C16 60.16(14) . . . . ?
C2 C3 C4 C5 -177.04(10) . . . . ?
C2 C3 C4 C16 -58.37(13) . . . . ?
C2 C3 C4 C17 59.40(13) . . . . ?
C2 C12 C13 C14 60.43(14) . . . . ?
C2 C12 C13 C17 -59.97(14) . . . . ?
C3 C2 C12 C13 60.08(14) . . . . ?
C3 C4 C5 O1 -162.52(10) . . . . ?
C3 C4 C5 N1 20.32(16) . . . . ?
C3 C4 C16 C15 58.40(13) . . . . ?
C3 C4 C17 C13 -58.98(13) . . . . ?
C5 O1 C18 C6 21.39(14) . . . . ?
C5 O1 C18 C27 -163.41(11) . . . . ?
C5 N1 N2 C6 -30.89(15) . . . . ?
C5 N1 N2 C19 179.54(11) . . . . ?
C5 C4 C16 C15 178.38(10) . . . . ?
C5 C4 C17 C13 178.60(10) . . . . ?
C6 N2 C19 C20 -165.16(11) . . . . ?
C6 N2 C19 C24 17.81(18) . . . . ?
C6 C7 C8 C9 -101.63(14) . . . . ?
C6 C7 C8 C26 72.32(15) . . . . ?
C6 C18 C27 C28 175.78(12) . . . . ?
C7 C6 C18 O1 72.69(12) . . . . ?
C7 C6 C18 C27 -102.38(14) . . . . ?
C7 C8 C9 C10 173.04(13) . . . . ?
C7 C8 C26 C25 -173.04(14) . . . . ?
C8 C9 C10 C11 0.2(2) . . . . ?
C9 C8 C26 C25 1.0(2) . . . . ?
C9 C10 C11 C25 0.7(3) . . . . ?
C10 C11 C25 C26 -0.7(3) . . . . ?
C11 C25 C26 C8 -0.2(3) . . . . ?
C12 C2 C3 C4 -60.12(14) . . . . ?
C12 C13 C14 C15 -60.44(13) . . . . ?
C12 C13 C17 C4 59.45(14) . . . . ?
C13 C14 C15 C1 60.34(13) . . . . ?
C13 C14 C15 C16 -59.52(13) . . . . ?
C14 C13 C17 C4 -60.31(14) . . . . ?
C14 C15 C16 C4 60.44(13) . . . . ?
C15 C1 C2 C3 -60.55(14) . . . . ?
C15 C1 C2 C12 59.52(13) . . . . ?
C16 C4 C5 O1 78.17(12) . . . . ?
C16 C4 C5 N1 -98.99(13) . . . . ?
C16 C4 C17 C13 59.54(13) . . . . ?
C17 C4 C5 O1 -40.80(13) . . . . ?
C17 C4 C5 N1 142.04(12) . . . . ?
C17 C4 C16 C15 -60.03(12) . . . . ?
C17 C13 C14 C15 59.82(14) . . . . ?
C18 O1 C5 N1 7.61(17) . . . . ?
C18 O1 C5 C4 -169.46(10) . . . . ?
C18 C6 C7 C8 49.13(13) . . . . ?
C18 C27 C28 O2 26.05(19) . . . . ?
C18 C27 C28 O3 -155.52(13) . . . . ?
C19 N2 C6 C7 79.86(14) . . . . ?
C19 N2 C6 C18 -157.76(10) . . . . ?
C19 C20 C21 C22 0.1(2) . . . . ?
C20 C19 C24 C23 0.96(19) . . . . ?
C20 C21 C22 C23 0.6(2) . . . . ?
C21 C22 C23 C24 -0.6(2) . . . . ?
C22 C23 C24 C19 -0.2(2) . . . . ?
C24 C19 C20 C21 -0.9(2) . . . . ?
C26 C8 C9 C10 -1.0(2) . . . . ?
C28 O2 C29 C30 180.00(12) . . . . ?
C29 O2 C28 O3 -0.45(18) . . . . ?
C29 O2 C28 C27 177.96(11) . . . . ?
